data_1549719
loop_
_publ_author_name
'Mal, Kajal'
'Naskar, Barnali'
'Mondal, Animesh'
'Goswami, Sanchita'
'Prodhan, Chandraday'
'Chaudhuri, Keya'
'Mukhopadhyay, Chhanda'

_publ_section_title
;
 Dihydroindeno[1,2-b]pyrroles: new Al<sup>3+</sup> selective off-on
 chemosensors for bio-imaging in living HepG2 cells.
;
_journal_issue 32
_journal_name_full 'Organic &amp; biomolecular chemistry'
_journal_page_first 5920
_journal_page_last 5931
_journal_paper_doi 10.1039/c8ob01411f
_journal_volume 16
_journal_year 2018
_chemical_formula_sum 'C24 H19 N O9'
_chemical_formula_weight 465.40
_space_group_IT_number 14
_space_group_name_Hall '-P 2ybc'
_space_group_name_H-M_alt 'P 1 21/c 1'
_symmetry_cell_setting monoclinic
_symmetry_space_group_name_Hall '-P 2ybc'
_symmetry_space_group_name_H-M 'P 1 21/c 1'
_atom_sites_solution_hydrogens geom
_atom_sites_solution_primary direct
_atom_sites_solution_secondary difmap
_audit_creation_method SHELXL-97
_audit_update_record
;
2018-01-30 deposited with the CCDC.
2018-07-24 downloaded from the CCDC.
;
_cell_angle_alpha 90.00
_cell_angle_beta 94.165(5)
_cell_angle_gamma 90.00
_cell_formula_units_Z 4
_cell_length_a 9.662(3)
_cell_length_b 15.701(5)
_cell_length_c 14.746(5)
_cell_measurement_reflns_used 31353
_cell_measurement_temperature 296(2)
_cell_measurement_theta_max 25.30
_cell_measurement_theta_min 1.97
_cell_volume 2231.1(12)
_computing_cell_refinement 'Bruker SAINT'
_computing_data_collection 'Bruker SMART'
_computing_data_reduction 'Bruker SAINT'
_computing_molecular_graphics 'Mercury 3.1'
_computing_structure_refinement 'SHELXL-97 (Sheldrick, 2008)'
_computing_structure_solution 'SHELXS-97 (Sheldrick, 2008)'
_diffrn_ambient_temperature 296(2)
_diffrn_measured_fraction_theta_full 0.975
_diffrn_measured_fraction_theta_max 0.975
_diffrn_measurement_device_type 'Bruker APEX-II CCD'
_diffrn_measurement_method 'phi and omega scans'
_diffrn_radiation_monochromator graphite
_diffrn_radiation_source 'fine-focus sealed tube'
_diffrn_radiation_type MoK\a
_diffrn_radiation_wavelength 0.71073
_diffrn_reflns_av_R_equivalents 0.0487
_diffrn_reflns_av_sigmaI/netI 0.0660
_diffrn_reflns_limit_h_max 11
_diffrn_reflns_limit_h_min -11
_diffrn_reflns_limit_k_max 18
_diffrn_reflns_limit_k_min -18
_diffrn_reflns_limit_l_max 17
_diffrn_reflns_limit_l_min -17
_diffrn_reflns_number 10349
_diffrn_reflns_theta_full 25.30
_diffrn_reflns_theta_max 25.30
_diffrn_reflns_theta_min 1.90
_exptl_absorpt_coefficient_mu 0.108
_exptl_absorpt_correction_T_max 0.972
_exptl_absorpt_correction_T_min 0.964
_exptl_absorpt_correction_type multi-scan
_exptl_absorpt_process_details 'sadabs (Sheldrick, 2008)'
_exptl_crystal_colour transparent
_exptl_crystal_density_diffrn 1.386
_exptl_crystal_density_method 'not measured'
_exptl_crystal_description block
_exptl_crystal_F_000 968
_exptl_crystal_size_max 0.34
_exptl_crystal_size_mid 0.28
_exptl_crystal_size_min 0.26
_refine_diff_density_max 0.220
_refine_diff_density_min -0.231
_refine_diff_density_rms 0.044
_refine_ls_extinction_method none
_refine_ls_goodness_of_fit_ref 0.983
_refine_ls_hydrogen_treatment mixed
_refine_ls_matrix_type full
_refine_ls_number_parameters 312
_refine_ls_number_reflns 3967
_refine_ls_number_restraints 0
_refine_ls_restrained_S_all 0.983
_refine_ls_R_factor_all 0.1117
_refine_ls_R_factor_gt 0.0536
_refine_ls_shift/su_max 0.000
_refine_ls_shift/su_mean 0.000
_refine_ls_structure_factor_coef Fsqd
_refine_ls_weighting_details 'calc w=1/[\s^2^(Fo^2^)+(0.0834P)^2^+0.0000P] where P=(Fo^2^+2Fc^2^)/3'
_refine_ls_weighting_scheme calc
_refine_ls_wR_factor_gt 0.1358
_refine_ls_wR_factor_ref 0.1697
_reflns_number_gt 2101
_reflns_number_total 3967
_reflns_threshold_expression >2sigma(I)
_cod_data_source_file c8ob01411f3.cif
_cod_data_source_block km9
_cod_depositor_comments 'Adding full bibliography for 1549719.cif.'
_cod_original_cell_volume 2231.1(13)
_cod_original_sg_symbol_H-M 'P 21/c'
_cod_database_code 1549719

loop_
_symmetry_equiv_pos_as_xyz
'x, y, z'
'-x, y+1/2, -z+1/2'
'-x, -y, -z'
'x, -y-1/2, z-1/2'

loop_
_atom_site_label
_atom_site_type_symbol
_atom_site_fract_x
_atom_site_fract_y
_atom_site_fract_z
_atom_site_U_iso_or_equiv
_atom_site_adp_type
_atom_site_occupancy
_atom_site_symmetry_multiplicity
_atom_site_calc_flag
_atom_site_refinement_flags
O1 O -0.1339(2) 0.23771(15) 0.41417(15) 0.0700(7) Uani 1 1 d .
O2 O 0.3921(2) 0.06708(14) -0.08769(15) 0.0670(6) Uani 1 1 d .
O3 O -0.2650(2) 0.2539(2) 0.28662(15) 0.0989(10) Uani 1 1 d .
H3 H -0.3278 0.2466 0.3204 0.148 Uiso 1 1 calc R
O4 O 0.2348(2) 0.06124(14) 0.11003(16) 0.0708(7) Uani 1 1 d .
O5 O 0.1179(2) 0.10530(14) -0.01874(16) 0.0723(7) Uani 1 1 d .
O6 O 0.5734(2) 0.14809(15) -0.11483(16) 0.0796(8) Uani 1 1 d .
O7 O 0.4859(2) 0.33262(15) 0.17394(14) 0.0654(6) Uani 1 1 d .
H7 H 0.5479 0.2974 0.1836 0.098 Uiso 1 1 calc R
O8 O 0.5348(2) 0.34346(15) -0.12827(16) 0.0740(7) Uani 1 1 d .
O9 O 0.63432(18) 0.26672(13) 0.04682(13) 0.0541(6) Uani 1 1 d .
H9 H 0.6804 0.2573 0.0033 0.081 Uiso 1 1 calc R
N1 N 0.3063(2) 0.24372(15) 0.10775(16) 0.0496(6) Uani 1 1 d .
C1 C -0.1440(3) 0.2463(2) 0.3338(2) 0.0540(8) Uani 1 1 d .
C2 C -0.0273(3) 0.24949(17) 0.27389(19) 0.0470(7) Uani 1 1 d .
C3 C -0.0507(3) 0.25328(18) 0.1803(2) 0.0517(8) Uani 1 1 d .
H3A H -0.1411 0.2551 0.1541 0.062 Uiso 1 1 calc R
C4 C 0.0588(3) 0.25432(18) 0.1261(2) 0.0535(8) Uani 1 1 d .
H4 H 0.0427 0.2577 0.0633 0.064 Uiso 1 1 calc R
C5 C 0.1931(3) 0.25029(17) 0.1651(2) 0.0472(7) Uani 1 1 d .
C6 C 0.3137(3) 0.18299(18) 0.04296(19) 0.0451(7) Uani 1 1 d .
C7 C 0.4188(3) 0.19554(18) -0.01125(19) 0.0456(7) Uani 1 1 d .
C8 C 0.4692(3) 0.1367(2) -0.0758(2) 0.0504(8) Uani 1 1 d .
C9 C 0.4312(4) 0.0058(2) -0.1537(3) 0.0788(11) Uani 1 1 d .
H9A H 0.5207 -0.0189 -0.1347 0.095 Uiso 1 1 calc R
H9B H 0.4379 0.0330 -0.2122 0.095 Uiso 1 1 calc R
C10 C 0.3236(5) -0.0608(3) -0.1603(3) 0.1189(17) Uani 1 1 d .
H10A H 0.3160 -0.0860 -0.1016 0.178 Uiso 1 1 calc R
H10B H 0.3485 -0.1038 -0.2024 0.178 Uiso 1 1 calc R
H10C H 0.2363 -0.0359 -0.1812 0.178 Uiso 1 1 calc R
C11 C 0.1077(3) 0.2480(2) 0.3116(2) 0.0590(9) Uani 1 1 d .
H11 H 0.1243 0.2472 0.3745 0.071 Uiso 1 1 calc R
C12 C 0.2176(3) 0.2479(2) 0.2580(2) 0.0593(9) Uani 1 1 d .
H12 H 0.3080 0.2462 0.2843 0.071 Uiso 1 1 calc R
C13 C 0.2103(3) 0.11139(19) 0.0395(2) 0.0527(8) Uani 1 1 d .
C14 C 0.1378(5) -0.0095(3) 0.1190(3) 0.1014(14) Uani 1 1 d .
H14A H 0.0635 -0.0054 0.0713 0.122 Uiso 1 1 calc R
H14B H 0.1860 -0.0629 0.1112 0.122 Uiso 1 1 calc R
C15 C 0.0833(7) -0.0095(4) 0.2002(4) 0.190(3) Uani 1 1 d .
H15A H 0.1524 -0.0276 0.2463 0.285 Uiso 1 1 calc R
H15B H 0.0058 -0.0478 0.1986 0.285 Uiso 1 1 calc R
H15C H 0.0528 0.0469 0.2139 0.285 Uiso 1 1 calc R
C16 C 0.4933(3) 0.27667(18) 0.01592(19) 0.0454(7) Uani 1 1 d .
C17 C 0.4088(3) 0.31216(19) 0.09425(19) 0.0494(8) Uani 1 1 d .
C18 C 0.3367(3) 0.39047(19) 0.0550(2) 0.0584(9) Uani 1 1 d .
C19 C 0.3732(3) 0.4067(2) -0.0318(2) 0.0599(9) Uani 1 1 d .
C20 C 0.4747(3) 0.3438(2) -0.0587(2) 0.0552(8) Uani 1 1 d .
C21 C 0.3215(4) 0.4769(2) -0.0812(3) 0.0878(12) Uani 1 1 d .
H21 H 0.3470 0.4878 -0.1397 0.105 Uiso 1 1 calc R
C22 C 0.2298(5) 0.5298(3) -0.0392(4) 0.1071(16) Uani 1 1 d .
H22 H 0.1920 0.5768 -0.0704 0.128 Uiso 1 1 calc R
C23 C 0.1948(4) 0.5137(3) 0.0470(4) 0.1044(15) Uani 1 1 d .
H23 H 0.1343 0.5506 0.0736 0.125 Uiso 1 1 calc R
C24 C 0.2455(4) 0.4451(2) 0.0954(3) 0.0813(11) Uani 1 1 d .
H24 H 0.2200 0.4351 0.1541 0.098 Uiso 1 1 calc R

loop_
_atom_site_aniso_label
_atom_site_aniso_U_11
_atom_site_aniso_U_22
_atom_site_aniso_U_33
_atom_site_aniso_U_23
_atom_site_aniso_U_13
_atom_site_aniso_U_12
O1 0.0626(14) 0.1091(19) 0.0397(14) 0.0001(12) 0.0133(11) -0.0041(13)
O2 0.0651(14) 0.0632(14) 0.0753(16) -0.0223(12) 0.0231(12) -0.0131(12)
O3 0.0485(15) 0.199(3) 0.0507(15) -0.0082(16) 0.0153(12) 0.0183(17)
O4 0.0697(15) 0.0670(14) 0.0753(16) 0.0127(13) 0.0021(12) -0.0251(12)
O5 0.0537(14) 0.0845(17) 0.0771(16) -0.0061(13) -0.0055(12) -0.0181(12)
O6 0.0722(16) 0.0824(17) 0.0896(18) -0.0105(14) 0.0439(14) -0.0110(13)
O7 0.0536(14) 0.0834(17) 0.0582(14) -0.0168(12) -0.0033(11) -0.0092(11)
O8 0.0708(15) 0.0889(17) 0.0635(15) 0.0241(13) 0.0136(13) 0.0010(13)
O9 0.0348(11) 0.0739(14) 0.0536(12) 0.0047(11) 0.0028(9) -0.0035(10)
N1 0.0416(14) 0.0621(16) 0.0465(15) -0.0118(12) 0.0130(11) -0.0105(12)
C1 0.0445(19) 0.073(2) 0.046(2) -0.0067(16) 0.0094(15) 0.0003(15)
C2 0.0437(17) 0.0558(18) 0.0424(17) -0.0050(14) 0.0102(13) 0.0020(14)
C3 0.0407(17) 0.069(2) 0.0456(18) -0.0019(15) 0.0038(14) 0.0091(14)
C4 0.0461(18) 0.075(2) 0.0400(17) 0.0014(15) 0.0058(14) 0.0003(16)
C5 0.0397(17) 0.0571(19) 0.0458(18) -0.0034(14) 0.0105(14) -0.0023(14)
C6 0.0370(16) 0.0543(18) 0.0440(17) 0.0008(14) 0.0036(13) -0.0026(13)
C7 0.0406(16) 0.0528(18) 0.0445(17) -0.0011(14) 0.0096(14) -0.0063(14)
C8 0.0433(18) 0.062(2) 0.0462(18) 0.0036(15) 0.0062(15) -0.0061(16)
C9 0.090(3) 0.068(2) 0.080(3) -0.018(2) 0.018(2) 0.008(2)
C10 0.164(5) 0.076(3) 0.119(4) -0.031(3) 0.019(3) -0.030(3)
C11 0.0494(19) 0.090(3) 0.0375(17) -0.0042(16) 0.0022(15) -0.0017(17)
C12 0.0412(17) 0.091(2) 0.0452(19) -0.0096(17) 0.0015(14) -0.0026(16)
C13 0.0406(18) 0.0575(19) 0.061(2) -0.0063(17) 0.0123(16) -0.0077(15)
C14 0.109(3) 0.084(3) 0.115(4) 0.005(3) 0.031(3) -0.052(3)
C15 0.254(8) 0.191(6) 0.138(5) -0.036(4) 0.099(5) -0.155(6)
C16 0.0342(16) 0.0579(18) 0.0442(17) 0.0024(14) 0.0036(13) -0.0061(13)
C17 0.0421(17) 0.0611(19) 0.0450(17) -0.0050(15) 0.0026(14) -0.0118(15)
C18 0.0433(18) 0.0532(19) 0.078(2) -0.0112(18) 0.0014(17) -0.0068(16)
C19 0.0461(19) 0.056(2) 0.076(2) 0.0062(18) -0.0075(17) -0.0053(16)
C20 0.0465(18) 0.064(2) 0.055(2) 0.0070(17) 0.0005(16) -0.0145(16)
C21 0.075(3) 0.071(3) 0.115(3) 0.023(2) -0.013(2) -0.002(2)
C22 0.093(3) 0.063(3) 0.162(5) 0.016(3) -0.017(3) 0.008(3)
C23 0.082(3) 0.063(3) 0.168(5) -0.009(3) 0.009(3) 0.015(2)
C24 0.070(3) 0.067(2) 0.107(3) -0.022(2) 0.013(2) -0.001(2)

loop_
_atom_type_symbol
_atom_type_description
_atom_type_scat_dispersion_real
_atom_type_scat_dispersion_imag
_atom_type_scat_source
C C 0.0033 0.0016 'International Tables Vol C Tables 4.2.6.8 and 6.1.1.4'
H H 0.0000 0.0000 'International Tables Vol C Tables 4.2.6.8 and 6.1.1.4'
N N 0.0061 0.0033 'International Tables Vol C Tables 4.2.6.8 and 6.1.1.4'
O O 0.0106 0.0060 'International Tables Vol C Tables 4.2.6.8 and 6.1.1.4'

loop_
_geom_angle_atom_site_label_1
_geom_angle_atom_site_label_2
_geom_angle_atom_site_label_3
_geom_angle
C8 O2 C9 117.9(2)
C1 O3 H3 109.5
C13 O4 C14 116.5(3)
C17 O7 H7 109.5
C16 O9 H9 109.5
C6 N1 C5 123.2(2)
C6 N1 C17 110.2(2)
C5 N1 C17 124.9(2)
O1 C1 O3 122.6(3)
O1 C1 C2 125.9(3)
O3 C1 C2 111.5(3)
C11 C2 C3 118.9(3)
C11 C2 C1 119.8(3)
C3 C2 C1 121.3(3)
C4 C3 C2 120.4(3)
C4 C3 H3A 119.8
C2 C3 H3A 119.8
C3 C4 C5 119.8(3)
C3 C4 H4 120.1
C5 C4 H4 120.1
C12 C5 C4 120.3(3)
C12 C5 N1 120.2(2)
C4 C5 N1 119.5(3)
C7 C6 N1 113.3(2)
C7 C6 C13 128.0(3)
N1 C6 C13 118.8(2)
C6 C7 C8 127.1(3)
C6 C7 C16 109.4(2)
C8 C7 C16 122.9(2)
O6 C8 O2 122.5(3)
O6 C8 C7 123.7(3)
O2 C8 C7 113.8(2)
O2 C9 C10 107.5(3)
O2 C9 H9A 110.2
C10 C9 H9A 110.2
O2 C9 H9B 110.2
C10 C9 H9B 110.2
H9A C9 H9B 108.5
C9 C10 H10A 109.5
C9 C10 H10B 109.5
H10A C10 H10B 109.5
C9 C10 H10C 109.5
H10A C10 H10C 109.5
H10B C10 H10C 109.5
C12 C11 C2 121.2(3)
C12 C11 H11 119.4
C2 C11 H11 119.4
C11 C12 C5 119.4(3)
C11 C12 H12 120.3
C5 C12 H12 120.3
O5 C13 O4 127.1(3)
O5 C13 C6 122.9(3)
O4 C13 C6 109.9(3)
C15 C14 O4 112.0(4)
C15 C14 H14A 109.2
O4 C14 H14A 109.2
C15 C14 H14B 109.2
O4 C14 H14B 109.2
H14A C14 H14B 107.9
C14 C15 H15A 109.5
C14 C15 H15B 109.5
H15A C15 H15B 109.5
C14 C15 H15C 109.5
H15A C15 H15C 109.5
H15B C15 H15C 109.5
O9 C16 C7 115.1(2)
O9 C16 C20 111.7(2)
C7 C16 C20 111.4(2)
O9 C16 C17 110.1(2)
C7 C16 C17 103.5(2)
C20 C16 C17 104.2(2)
O7 C17 N1 112.2(2)
O7 C17 C18 110.0(2)
N1 C17 C18 110.3(2)
O7 C17 C16 115.6(2)
N1 C17 C16 103.3(2)
C18 C17 C16 105.0(2)
C19 C18 C24 119.8(3)
C19 C18 C17 111.4(3)
C24 C18 C17 128.8(3)
C18 C19 C21 121.7(4)
C18 C19 C20 110.5(3)
C21 C19 C20 127.7(4)
O8 C20 C19 127.0(3)
O8 C20 C16 124.5(3)
C19 C20 C16 108.5(3)
C22 C21 C19 117.1(4)
C22 C21 H21 121.5
C19 C21 H21 121.5
C23 C22 C21 120.9(4)
C23 C22 H22 119.6
C21 C22 H22 119.6
C22 C23 C24 122.1(4)
C22 C23 H23 119.0
C24 C23 H23 119.0
C23 C24 C18 118.4(4)
C23 C24 H24 120.8
C18 C24 H24 120.8

loop_
_geom_bond_atom_site_label_1
_geom_bond_atom_site_label_2
_geom_bond_distance
O1 C1 1.190(3)
O2 C8 1.328(3)
O2 C9 1.438(4)
O3 C1 1.322(3)
O3 H3 0.8200
O4 C13 1.312(4)
O4 C14 1.466(4)
O5 C13 1.197(3)
O6 C8 1.209(3)
O7 C17 1.382(3)
O7 H7 0.8200
O8 C20 1.215(3)
O9 C16 1.413(3)
O9 H9 0.8200
N1 C6 1.355(3)
N1 C5 1.433(3)
N1 C17 1.485(3)
C1 C2 1.482(4)
C2 C11 1.381(4)
C2 C3 1.383(4)
C3 C4 1.372(4)
C3 H3A 0.9300
C4 C5 1.382(4)
C4 H4 0.9300
C5 C12 1.375(4)
C6 C7 1.352(4)
C6 C13 1.502(4)
C7 C8 1.436(4)
C7 C16 1.503(4)
C9 C10 1.472(5)
C9 H9A 0.9700
C9 H9B 0.9700
C10 H10A 0.9600
C10 H10B 0.9600
C10 H10C 0.9600
C11 C12 1.368(4)
C11 H11 0.9300
C12 H12 0.9300
C14 C15 1.343(6)
C14 H14A 0.9700
C14 H14B 0.9700
C15 H15A 0.9600
C15 H15B 0.9600
C15 H15C 0.9600
C16 C20 1.525(4)
C16 C17 1.565(4)
C17 C18 1.508(4)
C18 C19 1.375(4)
C18 C24 1.394(4)
C19 C21 1.394(5)
C19 C20 1.465(4)
C21 C22 1.392(6)
C21 H21 0.9300
C22 C23 1.363(6)
C22 H22 0.9300
C23 C24 1.363(6)
C23 H23 0.9300
C24 H24 0.9300
